data_2226611
loop_
_publ_author_name
'Fu, Xian-Shu'
'Yu, Xiao-Ping'
'Wang, Wei-Min'
'Lin, Fang'

_publ_section_title
;
 <i>N</i>-(2,3,4-Trifluorophenyl)phthalimide
;
_journal_coeditor_code NG2787
_journal_issue 7
_journal_name_full 'Acta Crystallographica Section E'
_journal_page_first o1859
_journal_paper_doi 10.1107/S1600536810024177
_journal_volume 66
_journal_year 2010
_chemical_formula_iupac 'C14 H6 F3 N O2'
_chemical_formula_moiety 'C14 H6 F3 N O2'
_chemical_formula_sum 'C14 H6 F3 N O2'
_chemical_formula_weight 277.20
_chemical_name_systematic
;
<i>N</i>-(2,3,4-Trifluorophenyl)phthalimide
;
_space_group_IT_number 14
_symmetry_cell_setting monoclinic
_symmetry_space_group_name_Hall '-P 2yn'
_symmetry_space_group_name_H-M 'P 1 21/n 1'
_atom_sites_solution_hydrogens geom
_atom_sites_solution_primary direct
_atom_sites_solution_secondary difmap
_audit_creation_method SHELXL-97
_cell_angle_alpha 90.00
_cell_angle_beta 101.98(3)
_cell_angle_gamma 90.00
_cell_formula_units_Z 4
_cell_length_a 6.8422(14)
_cell_length_b 21.082(4)
_cell_length_c 7.9727(16)
_cell_measurement_reflns_used 3644
_cell_measurement_temperature 113(2)
_cell_measurement_theta_max 27.823
_cell_measurement_theta_min 1.932
_cell_volume 1125.0(4)
_computing_cell_refinement 'CrystalClear (Rigaku, 2005)'
_computing_data_collection 'CrystalClear (Rigaku, 2005)'
_computing_data_reduction 'CrystalClear (Rigaku, 2005)'
_computing_molecular_graphics 'SHELXTL (Sheldrick, 2008)'
_computing_publication_material 'SHELXTL (Sheldrick, 2008)'
_computing_structure_refinement 'SHELXL97 (Sheldrick, 2008)'
_computing_structure_solution 'SHELXS97 (Sheldrick, 2008)'
_diffrn_ambient_temperature 113(2)
_diffrn_detector_area_resol_mean 7.31
_diffrn_measured_fraction_theta_full 0.999
_diffrn_measured_fraction_theta_max 0.999
_diffrn_measurement_device_type 'Rigaku Saturn CCD area-detector'
_diffrn_measurement_method '\w and \f scans'
_diffrn_radiation_monochromator confocal
_diffrn_radiation_source 'rotating anode'
_diffrn_radiation_type MoK\a
_diffrn_radiation_wavelength 0.71073
_diffrn_reflns_av_R_equivalents 0.0339
_diffrn_reflns_av_sigmaI/netI 0.0298
_diffrn_reflns_limit_h_max 8
_diffrn_reflns_limit_h_min -8
_diffrn_reflns_limit_k_max 25
_diffrn_reflns_limit_k_min -24
_diffrn_reflns_limit_l_max 9
_diffrn_reflns_limit_l_min -7
_diffrn_reflns_number 8049
_diffrn_reflns_theta_full 25.01
_diffrn_reflns_theta_max 25.01
_diffrn_reflns_theta_min 1.93
_diffrn_standards_decay_% 0
_diffrn_standards_interval_count 0
_diffrn_standards_interval_time 0
_diffrn_standards_number 0
_exptl_absorpt_coefficient_mu 0.144
_exptl_absorpt_correction_T_max 0.9830
_exptl_absorpt_correction_T_min 0.9718
_exptl_absorpt_correction_type multi-scan
_exptl_absorpt_process_details '(CrystalClear; Rigaku, 2005)'
_exptl_crystal_colour colorless
_exptl_crystal_density_diffrn 1.637
_exptl_crystal_density_method 'not measured'
_exptl_crystal_description prism
_exptl_crystal_F_000 560
_exptl_crystal_size_max 0.20
_exptl_crystal_size_mid 0.18
_exptl_crystal_size_min 0.12
_refine_diff_density_max 0.338
_refine_diff_density_min -0.210
_refine_ls_extinction_coef 0.097(6)
_refine_ls_extinction_expression Fc^*^=kFc[1+0.001xFc^2^\l^3^/sin(2\q)]^-1/4^
_refine_ls_extinction_method 'SHELXL97 (Sheldrick, 2008)'
_refine_ls_goodness_of_fit_ref 1.034
_refine_ls_hydrogen_treatment constr
_refine_ls_matrix_type full
_refine_ls_number_parameters 182
_refine_ls_number_reflns 1980
_refine_ls_number_restraints 0
_refine_ls_restrained_S_all 1.034
_refine_ls_R_factor_all 0.0412
_refine_ls_R_factor_gt 0.0339
_refine_ls_shift/su_max 0.002
_refine_ls_shift/su_mean 0.000
_refine_ls_structure_factor_coef Fsqd
_refine_ls_weighting_details 'calc w=1/[\s^2^(Fo^2^)+(0.0663P)^2^+0.0000P] where P=(Fo^2^+2Fc^2^)/3'
_refine_ls_weighting_scheme calc
_refine_ls_wR_factor_gt 0.0884
_refine_ls_wR_factor_ref 0.0936
_reflns_number_gt 1603
_reflns_number_total 1980
_reflns_threshold_expression I>2\s(I)
_cod_data_source_file ng2787.cif
_cod_data_source_block I
_cod_original_sg_symbol_H-M 'P 21/n'
_cod_database_code 2226611
_cod_database_fobs_code 2226611

loop_
_symmetry_equiv_pos_as_xyz
'x, y, z'
'-x+1/2, y+1/2, -z+1/2'
'-x, -y, -z'
'x-1/2, -y-1/2, z-1/2'

loop_
_atom_site_type_symbol
_atom_site_label
_atom_site_fract_x
_atom_site_fract_y
_atom_site_fract_z
_atom_site_U_iso_or_equiv
_atom_site_adp_type
_atom_site_calc_flag
_atom_site_refinement_flags
_atom_site_occupancy
_atom_site_disorder_assembly
_atom_site_disorder_group
F F1 0.36805(13) 0.27803(5) 1.30697(12) 0.0324(3) Uani d . 1 . .
F F2 0.04277(12) 0.20200(5) 1.25161(11) 0.0286(3) Uani d . 1 . .
F F3 0.00346(11) 0.10870(4) 1.01757(10) 0.0245(3) Uani d . 1 . .
O O1 0.29321(15) 0.14544(5) 0.58108(12) 0.0246(3) Uani d . 1 . .
O O2 0.28164(15) 0.00092(5) 1.01024(12) 0.0228(3) Uani d . 1 . .
N N1 0.28999(17) 0.08556(6) 0.82561(14) 0.0181(3) Uani d . 1 . .
C C1 0.28328(19) 0.09456(7) 0.64828(17) 0.0176(3) Uani d . 1 . .
C C2 0.26306(18) 0.02990(7) 0.57338(17) 0.0162(3) Uani d . 1 . .
C C3 0.2489(2) 0.01067(7) 0.40531(18) 0.0193(4) Uani d . 1 . .
H H3 0.2475 0.0406 0.3160 0.023 Uiso calc R 1 . .
C C4 0.23668(19) -0.05431(8) 0.37222(18) 0.0214(4) Uani d . 1 . .
H H4 0.2272 -0.0690 0.2582 0.026 Uiso calc R 1 . .
C C5 0.2381(2) -0.09816(8) 0.50331(18) 0.0231(4) Uani d . 1 . .
H H5 0.2302 -0.1422 0.4771 0.028 Uiso calc R 1 . .
C C6 0.2507(2) -0.07859(7) 0.67177(18) 0.0200(3) Uani d . 1 . .
H H6 0.2510 -0.1083 0.7613 0.024 Uiso calc R 1 . .
C C7 0.26293(18) -0.01410(7) 0.70366(16) 0.0161(3) Uani d . 1 . .
C C8 0.27847(19) 0.02073(7) 0.86743(17) 0.0168(3) Uani d . 1 . .
C C9 0.31396(19) 0.13524(7) 0.94859(17) 0.0175(3) Uani d . 1 . .
C C10 0.4794(2) 0.17526(7) 0.97522(18) 0.0216(4) Uani d . 1 . .
H H10 0.5796 0.1693 0.9102 0.026 Uiso calc R 1 . .
C C11 0.4998(2) 0.22367(8) 1.09549(19) 0.0240(4) Uani d . 1 . .
H H11 0.6125 0.2510 1.1129 0.029 Uiso calc R 1 . .
C C12 0.3538(2) 0.23125(7) 1.18896(18) 0.0225(4) Uani d . 1 . .
C C13 0.1879(2) 0.19236(8) 1.16429(18) 0.0207(4) Uani d . 1 . .
C C14 0.16934(19) 0.14500(7) 1.04425(17) 0.0181(3) Uani d . 1 . .

loop_
_atom_site_aniso_label
_atom_site_aniso_U_11
_atom_site_aniso_U_22
_atom_site_aniso_U_33
_atom_site_aniso_U_12
_atom_site_aniso_U_13
_atom_site_aniso_U_23
F1 0.0371(5) 0.0252(6) 0.0336(5) -0.0042(4) 0.0044(4) -0.0152(4)
F2 0.0289(5) 0.0319(6) 0.0280(5) 0.0003(4) 0.0132(4) -0.0096(4)
F3 0.0213(5) 0.0273(6) 0.0262(5) -0.0077(4) 0.0080(3) -0.0059(4)
O1 0.0342(6) 0.0189(7) 0.0220(6) 0.0039(5) 0.0086(4) 0.0058(4)
O2 0.0300(6) 0.0236(7) 0.0159(5) -0.0026(4) 0.0072(4) 0.0024(4)
N1 0.0239(6) 0.0158(7) 0.0156(6) -0.0014(5) 0.0062(5) -0.0003(5)
C1 0.0159(7) 0.0224(9) 0.0150(7) 0.0029(6) 0.0044(6) 0.0032(6)
C2 0.0126(6) 0.0191(9) 0.0172(7) 0.0018(6) 0.0039(5) 0.0014(6)
C3 0.0164(7) 0.0271(10) 0.0145(7) 0.0022(6) 0.0030(5) 0.0015(6)
C4 0.0175(7) 0.0288(10) 0.0177(7) 0.0014(6) 0.0029(6) -0.0041(6)
C5 0.0228(8) 0.0215(9) 0.0253(8) -0.0002(6) 0.0053(6) -0.0065(6)
C6 0.0210(7) 0.0184(9) 0.0209(8) 0.0001(6) 0.0047(6) 0.0006(6)
C7 0.0139(7) 0.0190(9) 0.0157(7) 0.0007(6) 0.0035(5) -0.0001(5)
C8 0.0157(7) 0.0179(9) 0.0176(7) 0.0003(6) 0.0051(5) 0.0010(6)
C9 0.0216(7) 0.0165(9) 0.0141(7) 0.0006(6) 0.0027(6) 0.0007(6)
C10 0.0222(7) 0.0198(9) 0.0242(8) -0.0010(6) 0.0076(6) 0.0027(6)
C11 0.0229(8) 0.0199(9) 0.0280(8) -0.0045(6) 0.0025(6) 0.0012(6)
C12 0.0285(8) 0.0165(9) 0.0200(7) 0.0011(6) -0.0003(6) -0.0041(6)
C13 0.0215(7) 0.0233(9) 0.0181(7) 0.0027(6) 0.0058(6) 0.0008(6)
C14 0.0172(7) 0.0180(9) 0.0179(7) -0.0029(6) 0.0011(6) 0.0005(6)

loop_
_atom_type_symbol
_atom_type_description
_atom_type_scat_dispersion_real
_atom_type_scat_dispersion_imag
_atom_type_scat_source
C C 0.0033 0.0016 'International Tables Vol C Tables 4.2.6.8 and 6.1.1.4'
H H 0.0000 0.0000 'International Tables Vol C Tables 4.2.6.8 and 6.1.1.4'
N N 0.0061 0.0033 'International Tables Vol C Tables 4.2.6.8 and 6.1.1.4'
O O 0.0106 0.0060 'International Tables Vol C Tables 4.2.6.8 and 6.1.1.4'
F F 0.0171 0.0103 'International Tables Vol C Tables 4.2.6.8 and 6.1.1.4'

loop_
_geom_angle_atom_site_label_1
_geom_angle_atom_site_label_2
_geom_angle_atom_site_label_3
_geom_angle_site_symmetry_1
_geom_angle_site_symmetry_3
_geom_angle
_geom_angle_publ_flag
C8 N1 C1 . . 111.90(11) ?
C8 N1 C9 . . 123.66(11) ?
C1 N1 C9 . . 124.39(12) ?
O1 C1 N1 . . 124.63(13) ?
O1 C1 C2 . . 130.33(13) ?
N1 C1 C2 . . 105.04(12) ?
C3 C2 C7 . . 121.07(14) ?
C3 C2 C1 . . 129.87(13) ?
C7 C2 C1 . . 109.05(12) ?
C2 C3 C4 . . 117.42(13) ?
C2 C3 H3 . . 121.3 ?
C4 C3 H3 . . 121.3 ?
C5 C4 C3 . . 121.26(14) ?
C5 C4 H4 . . 119.4 ?
C3 C4 H4 . . 119.4 ?
C6 C5 C4 . . 121.12(15) ?
C6 C5 H5 . . 119.5 ?
C4 C5 H5 . . 119.5 ?
C7 C6 C5 . . 117.30(14) ?
C7 C6 H6 . . 121.3 ?
C5 C6 H6 . . 121.3 ?
C6 C7 C2 . . 121.82(13) ?
C6 C7 C8 . . 129.77(13) ?
C2 C7 C8 . . 108.41(13) ?
O2 C8 N1 . . 124.44(13) ?
O2 C8 C7 . . 129.98(14) ?
N1 C8 C7 . . 105.58(11) ?
C14 C9 C10 . . 118.52(13) ?
C14 C9 N1 . . 119.76(12) ?
C10 C9 N1 . . 121.72(12) ?
C11 C10 C9 . . 120.87(13) ?
C11 C10 H10 . . 119.6 ?
C9 C10 H10 . . 119.6 ?
C12 C11 C10 . . 118.70(14) ?
C12 C11 H11 . . 120.7 ?
C10 C11 H11 . . 120.7 ?
F1 C12 C11 . . 120.43(13) ?
F1 C12 C13 . . 118.06(13) ?
C11 C12 C13 . . 121.50(14) ?
F2 C13 C14 . . 120.11(13) ?
F2 C13 C12 . . 120.76(13) ?
C14 C13 C12 . . 119.08(13) ?
F3 C14 C13 . . 118.45(12) ?
F3 C14 C9 . . 120.21(12) ?
C13 C14 C9 . . 121.32(13) ?

loop_
_geom_bond_atom_site_label_1
_geom_bond_atom_site_label_2
_geom_bond_site_symmetry_2
_geom_bond_distance
_geom_bond_publ_flag
F1 C12 . 1.3525(17) ?
F2 C13 . 1.3411(17) ?
F3 C14 . 1.3486(16) ?
O1 C1 . 1.2072(18) ?
O2 C8 . 1.2087(16) ?
N1 C8 . 1.4129(19) ?
N1 C1 . 1.4178(17) ?
N1 C9 . 1.4207(18) ?
C1 C2 . 1.483(2) ?
C2 C3 . 1.3840(19) ?
C2 C7 . 1.3927(19) ?
C3 C4 . 1.394(2) ?
C3 H3 . 0.9500 ?
C4 C5 . 1.394(2) ?
C4 H4 . 0.9500 ?
C5 C6 . 1.390(2) ?
C5 H5 . 0.9500 ?
C6 C7 . 1.382(2) ?
C6 H6 . 0.9500 ?
C7 C8 . 1.4824(19) ?
C9 C14 . 1.384(2) ?
C9 C10 . 1.392(2) ?
C10 C11 . 1.387(2) ?
C10 H10 . 0.9500 ?
C11 C12 . 1.374(2) ?
C11 H11 . 0.9500 ?
C12 C13 . 1.381(2) ?
C13 C14 . 1.371(2) ?

loop_
_geom_hbond_atom_site_label_D
_geom_hbond_atom_site_label_H
_geom_hbond_atom_site_label_A
_geom_hbond_site_symmetry_A
_geom_hbond_distance_DH
_geom_hbond_distance_HA
_geom_hbond_distance_DA
_geom_hbond_angle_DHA
_geom_hbond_publ_flag
C4 H4 O2 1_554 0.95 2.55 3.1855(18) 124 yes
C10 H10 F1 4_665 0.95 2.54 3.3647(18) 145 yes
C11 H11 O1 4_666 0.95 2.55 3.428(2) 154 yes

loop_
_geom_torsion_atom_site_label_1
_geom_torsion_atom_site_label_2
_geom_torsion_atom_site_label_3
_geom_torsion_atom_site_label_4
_geom_torsion_site_symmetry_1
_geom_torsion_site_symmetry_2
_geom_torsion_site_symmetry_3
_geom_torsion_site_symmetry_4
_geom_torsion
_geom_torsion_publ_flag
C8 N1 C1 O1 . . . . -179.01(13) ?
C9 N1 C1 O1 . . . . -1.5(2) ?
C8 N1 C1 C2 . . . . 0.83(14) ?
C9 N1 C1 C2 . . . . 178.32(11) ?
O1 C1 C2 C3 . . . . -0.5(2) ?
N1 C1 C2 C3 . . . . 179.72(13) ?
O1 C1 C2 C7 . . . . 178.52(14) ?
N1 C1 C2 C7 . . . . -1.30(14) ?
C7 C2 C3 C4 . . . . -0.67(19) ?
C1 C2 C3 C4 . . . . 178.21(12) ?
C2 C3 C4 C5 . . . . 0.2(2) ?
C3 C4 C5 C6 . . . . 0.3(2) ?
C4 C5 C6 C7 . . . . -0.34(19) ?
C5 C6 C7 C2 . . . . -0.13(19) ?
C5 C6 C7 C8 . . . . -179.77(13) ?
C3 C2 C7 C6 . . . . 0.7(2) ?
C1 C2 C7 C6 . . . . -178.43(12) ?
C3 C2 C7 C8 . . . . -179.64(11) ?
C1 C2 C7 C8 . . . . 1.28(14) ?
C1 N1 C8 O2 . . . . 179.85(12) ?
C9 N1 C8 O2 . . . . 2.3(2) ?
C1 N1 C8 C7 . . . . -0.09(14) ?
C9 N1 C8 C7 . . . . -177.60(11) ?
C6 C7 C8 O2 . . . . -1.0(2) ?
C2 C7 C8 O2 . . . . 179.32(13) ?
C6 C7 C8 N1 . . . . 178.93(13) ?
C2 C7 C8 N1 . . . . -0.75(14) ?
C8 N1 C9 C14 . . . . -61.69(18) ?
C1 N1 C9 C14 . . . . 121.12(15) ?
C8 N1 C9 C10 . . . . 118.90(15) ?
C1 N1 C9 C10 . . . . -58.29(18) ?
C14 C9 C10 C11 . . . . 0.3(2) ?
N1 C9 C10 C11 . . . . 179.76(13) ?
C9 C10 C11 C12 . . . . 0.3(2) ?
C10 C11 C12 F1 . . . . -179.77(13) ?
C10 C11 C12 C13 . . . . -0.7(2) ?
F1 C12 C13 F2 . . . . 1.9(2) ?
C11 C12 C13 F2 . . . . -177.27(13) ?
F1 C12 C13 C14 . . . . 179.41(13) ?
C11 C12 C13 C14 . . . . 0.3(2) ?
F2 C13 C14 F3 . . . . -0.3(2) ?
C12 C13 C14 F3 . . . . -177.88(12) ?
F2 C13 C14 C9 . . . . 178.01(12) ?
C12 C13 C14 C9 . . . . 0.4(2) ?
C10 C9 C14 F3 . . . . 177.54(12) ?
N1 C9 C14 F3 . . . . -1.9(2) ?
C10 C9 C14 C13 . . . . -0.7(2) ?
N1 C9 C14 C13 . . . . 179.83(13) ?

loop_
_cod_related_entry_id
_cod_related_entry_database
_cod_related_entry_code
1 ChemSpider 24745389
